data_1570344
loop_
_publ_author_name
'Turnbull, Douglas'
'L&#xe9;gar&#xe9;, Marc-Andr&#xe9;'

_publ_section_title
;
 Rapid, iterative syntheses of unsymmetrical di- and triarylboranes from
 crystalline aryldifluoroboranes.
;
_journal_issue 48
_journal_name_full 'Chemical science'
_journal_page_first 14256
_journal_page_last 14261
_journal_paper_doi 10.1039/d3sc05071h
_journal_volume 14
_journal_year 2023
_chemical_formula_moiety 'C11 H19 B Br3 N Si'
_chemical_formula_sum 'C11 H19 B Br3 N Si'
_chemical_formula_weight 443.900
_chemical_name_systematic 'boron tribromide - N,N-dimethyl-4-trimethylsilylaniline'
_space_group_crystal_system orthorhombic
_space_group_IT_number 61
_space_group_name_Hall '-P 2ac 2ab'
_space_group_name_H-M_alt 'P b c a'
_symmetry_Int_Tables_number 61
_atom_sites_solution_primary dual
_audit_creation_date 2023-07-12
_audit_creation_method
;
Olex2 1.5
(compiled 2023.03.06 svn.rbb2c1857 for OlexSys, GUI svn.r6748)
;
_audit_update_record
;
2023-09-03 deposited with the CCDC.	2023-11-17 downloaded from the CCDC.
;
_cell_angle_alpha 90
_cell_angle_beta 90
_cell_angle_gamma 90
_cell_formula_units_Z 8
_cell_length_a 14.1780(3)
_cell_length_b 12.3840(3)
_cell_length_c 19.5169(4)
_cell_measurement_reflns_used 9962
_cell_measurement_temperature 298(2)
_cell_measurement_theta_max 74.221
_cell_measurement_theta_min 5.249
_cell_volume 3426.78(13)
_computing_cell_refinement 'SAINT V8.38A (?, 2016)'
_computing_data_reduction 'SAINT V8.38A (?, 2016)'
_computing_molecular_graphics 'Olex2 1.5 (Dolomanov et al., 2009)'
_computing_publication_material 'Olex2 1.5 (Dolomanov et al., 2009)'
_computing_structure_refinement 'olex2.refine 1.5 (Bourhis et al., 2015)'
_computing_structure_solution 'SHELXT  (Sheldrick, 2015)'
_diffrn_ambient_temperature 298.15
_diffrn_measured_fraction_theta_full 0.9861
_diffrn_measured_fraction_theta_max 0.9869
_diffrn_measurement_device_type 'Bruker APEX-II CCD'
_diffrn_measurement_method '\f and \w scans'
_diffrn_radiation_type 'Cu K\a'
_diffrn_radiation_wavelength 1.54178
_diffrn_reflns_av_R_equivalents 0.0468
_diffrn_reflns_av_unetI/netI 0.0314
_diffrn_reflns_Laue_measured_fraction_full 0.9861
_diffrn_reflns_Laue_measured_fraction_max 0.9869
_diffrn_reflns_limit_h_max 17
_diffrn_reflns_limit_h_min -17
_diffrn_reflns_limit_k_max 15
_diffrn_reflns_limit_k_min -13
_diffrn_reflns_limit_l_max 24
_diffrn_reflns_limit_l_min -24
_diffrn_reflns_number 23902
_diffrn_reflns_point_group_measured_fraction_full 0.9861
_diffrn_reflns_point_group_measured_fraction_max 0.9869
_diffrn_reflns_theta_full 67.6786
_diffrn_reflns_theta_max 74.78
_diffrn_reflns_theta_min 5.26
_exptl_absorpt_coefficient_mu 9.241
_exptl_absorpt_correction_T_max 0.7538
_exptl_absorpt_correction_T_min 0.2830
_exptl_absorpt_correction_type multi-scan
_exptl_absorpt_process_details
;
SADABS-2016/2 (Bruker,2016/2) was used for absorption correction.
wR2(int) was 0.1570 before and 0.0586 after correction.
The Ratio of minimum to maximum transmission is 0.3754.
The \l/2 correction factor is Not present.
;
_exptl_crystal_colour 'clear colourless'
_exptl_crystal_colour_lustre clear
_exptl_crystal_colour_primary colourless
_exptl_crystal_density_diffrn 1.721
_exptl_crystal_description needle
_exptl_crystal_F_000 1716.538
_exptl_crystal_size_max 0.34
_exptl_crystal_size_mid 0.14
_exptl_crystal_size_min 0.08
_refine_diff_density_max 0.9608
_refine_diff_density_min -0.8355
_refine_diff_density_rms 0.0988
_refine_ls_d_res_high 0.7989
_refine_ls_d_res_low 8.4154
_refine_ls_extinction_coef 0.00063(10)
_refine_ls_extinction_expression Fc^*^=kFc[1+0.001xFc^2^\l^3^/sin(2\q)]^-1/4^
_refine_ls_goodness_of_fit_ref 1.0599
_refine_ls_hydrogen_treatment constr
_refine_ls_matrix_type full
_refine_ls_number_constraints 28
_refine_ls_number_parameters 160
_refine_ls_number_reflns 3472
_refine_ls_number_restraints 0
_refine_ls_restrained_S_all 1.0599
_refine_ls_R_factor_all 0.0446
_refine_ls_R_factor_gt 0.0384
_refine_ls_shift/su_max -0.0009
_refine_ls_shift/su_mean 0.0000
_refine_ls_structure_factor_coef Fsqd
_refine_ls_weighting_details 'w=1/[\s^2^(Fo^2^)+(0.0421P)^2^+5.9172P] where P=(Fo^2^+2Fc^2^)/3'
_refine_ls_weighting_scheme calc
_refine_ls_wR_factor_gt 0.0926
_refine_ls_wR_factor_ref 0.1020
_reflns_Friedel_coverage 0.0
_reflns_limit_h_max 17
_reflns_limit_h_min 0
_reflns_limit_k_max 15
_reflns_limit_k_min 0
_reflns_limit_l_max 24
_reflns_limit_l_min 0
_reflns_number_gt 3019
_reflns_number_total 3472
_reflns_threshold_expression I>=2u(I)
_cod_data_source_file d3sc05071h2.cif
_cod_data_source_block BBr3_dmaTMS
_cod_depositor_comments 'Adding full bibliography for 1570333--1570346.cif.'
_cod_database_code 1570344
_olex2_refinement_description
;
1. Fixed Uiso
 At 1.2 times of:
  All C(H) groups
 At 1.5 times of:
  All C(H,H,H) groups
2.a Aromatic/amide H refined with riding coordinates:
 C2(H2), C3(H3), C5(H5), C6(H6)
2.b Idealised Me refined as rotating group:
 C7(H7a,H7b,H7c), C8(H8a,H8b,H8c), C9(H9a,H9b,H9c), C10(H10a,H10b,H10c),
 C11(H11a,H11b,H11c)
;
_olex2_submission_special_instructions 'No special instructions were received'

loop_
_space_group_symop_id
_space_group_symop_operation_xyz
1 x,y,z
2 x+1/2,-y+1/2,-z
3 -x,y+1/2,-z+1/2
4 -x+1/2,-y,z+1/2
5 -x,-y,-z
6 -x-1/2,y-1/2,z
7 x,-y-1/2,z-1/2
8 x-1/2,y,-z-1/2

loop_
_atom_site_label
_atom_site_type_symbol
_atom_site_fract_x
_atom_site_fract_y
_atom_site_fract_z
_atom_site_U_iso_or_equiv
_atom_site_adp_type
_atom_site_occupancy
_atom_site_refinement_flags_posn
Br1 Br 0.20771(3) 0.76082(4) 0.55281(3) 0.0720(2) Uani 1.000000 .
Br2 Br 0.40542(3) 0.88539(3) 0.52083(2) 0.05703(17) Uani 1.000000 .
Br3 Br 0.27385(3) 0.80304(4) 0.39442(2) 0.05824(17) Uani 1.000000 .
Si1 Si 0.50768(8) 0.49288(9) 0.77484(5) 0.0480(3) Uani 1.000000 .
N1 N 0.37204(18) 0.6519(2) 0.48898(13) 0.0334(5) Uani 1.000000 .
C1 C 0.4025(2) 0.6169(2) 0.55961(17) 0.0342(6) Uani 1.000000 .
C2 C 0.3457(2) 0.5507(3) 0.59834(18) 0.0446(8) Uani 1.000000 .
H2 H 0.2869(2) 0.5297(3) 0.58187(18) 0.0535(9) Uiso 1.000000 R
C3 C 0.3763(3) 0.5150(3) 0.66224(19) 0.0479(8) Uani 1.000000 .
H3 H 0.3372(3) 0.4700(3) 0.68766(19) 0.0575(10) Uiso 1.000000 R
C4 C 0.4633(2) 0.5443(3) 0.68941(17) 0.0413(7) Uani 1.000000 .
C5 C 0.5178(2) 0.6130(3) 0.64909(18) 0.0417(7) Uani 1.000000 .
H5 H 0.5760(2) 0.6355(3) 0.66585(18) 0.0500(9) Uiso 1.000000 R
C6 C 0.4896(2) 0.6492(3) 0.58532(17) 0.0390(7) Uani 1.000000 .
H6 H 0.5283(2) 0.6946(3) 0.55988(17) 0.0468(8) Uiso 1.000000 R
C7 C 0.3084(3) 0.5658(3) 0.4581(2) 0.0484(8) Uani 1.000000 .
H7a H 0.3375(10) 0.4963(4) 0.4631(14) 0.0726(13) Uiso 1.000000 GR
H7b H 0.2487(8) 0.5661(16) 0.4813(10) 0.0726(13) Uiso 1.000000 GR
H7c H 0.2988(17) 0.5808(14) 0.4103(4) 0.0726(13) Uiso 1.000000 GR
C8 C 0.4566(2) 0.6564(3) 0.44187(18) 0.0441(8) Uani 1.000000 .
H8a H 0.4964(11) 0.7157(15) 0.4549(10) 0.0661(11) Uiso 1.000000 GR
H8b H 0.4914(12) 0.5901(10) 0.4453(11) 0.0661(11) Uiso 1.000000 GR
H8c H 0.4357(3) 0.666(2) 0.3955(3) 0.0661(11) Uiso 1.000000 GR
C9 C 0.4100(4) 0.4245(5) 0.8208(3) 0.0797(15) Uani 1.000000 .
H9a H 0.3584(13) 0.4738(12) 0.826(2) 0.120(2) Uiso 1.000000 GR
H9b H 0.389(2) 0.363(2) 0.7948(11) 0.120(2) Uiso 1.000000 GR
H9c H 0.4316(10) 0.401(3) 0.8650(9) 0.120(2) Uiso 1.000000 GR
C10 C 0.5502(5) 0.6096(4) 0.8256(3) 0.0842(16) Uani 1.000000 .
H10a H 0.6069(18) 0.638(2) 0.8053(14) 0.126(2) Uiso 1.000000 GR
H10b H 0.5028(14) 0.6649(16) 0.826(2) 0.126(2) Uiso 1.000000 GR
H10c H 0.563(3) 0.5869(9) 0.8717(7) 0.126(2) Uiso 1.000000 GR
C11 C 0.6063(4) 0.3962(5) 0.7603(3) 0.0905(19) Uani 1.000000 .
H11a H 0.5830(8) 0.3338(18) 0.736(2) 0.136(3) Uiso 1.000000 GR
H11b H 0.6544(16) 0.4303(13) 0.733(2) 0.136(3) Uiso 1.000000 GR
H11c H 0.632(2) 0.375(3) 0.8036(3) 0.136(3) Uiso 1.000000 GR
B1 B 0.3182(3) 0.7682(3) 0.4902(2) 0.0387(8) Uani 1.000000 .

loop_
_atom_site_aniso_label
_atom_site_aniso_U_11
_atom_site_aniso_U_22
_atom_site_aniso_U_33
_atom_site_aniso_U_12
_atom_site_aniso_U_13
_atom_site_aniso_U_23
Br1 0.0492(3) 0.0752(3) 0.0917(4) 0.0216(2) 0.0275(2) 0.0146(3)
Br2 0.0670(3) 0.0345(2) 0.0696(3) -0.00392(16) -0.0174(2) -0.00481(16)
Br3 0.0610(3) 0.0548(3) 0.0590(3) 0.01099(18) -0.02072(19) 0.00551(18)
Si1 0.0537(6) 0.0533(6) 0.0370(5) 0.0036(4) -0.0044(4) -0.0002(4)
N1 0.0317(12) 0.0291(12) 0.0395(13) 0.0006(10) -0.0044(10) -0.0007(10)
C1 0.0299(14) 0.0313(14) 0.0414(16) 0.0028(11) -0.0013(12) -0.0007(12)
C2 0.0349(16) 0.0490(19) 0.0500(19) -0.0077(14) -0.0022(14) 0.0040(15)
C3 0.0429(17) 0.055(2) 0.0462(19) -0.0105(16) 0.0016(15) 0.0087(16)
C4 0.0441(17) 0.0416(17) 0.0381(16) 0.0010(14) -0.0007(14) 0.0003(13)
C5 0.0344(15) 0.0456(18) 0.0450(18) -0.0051(13) -0.0063(13) -0.0007(14)
C6 0.0317(15) 0.0406(16) 0.0445(17) -0.0035(13) -0.0021(13) 0.0033(14)
C7 0.054(2) 0.0379(17) 0.053(2) -0.0096(15) -0.0134(16) -0.0030(15)
C8 0.0404(17) 0.0502(19) 0.0416(17) 0.0088(15) 0.0038(14) -0.0017(15)
C9 0.084(3) 0.095(4) 0.060(3) -0.009(3) -0.002(2) 0.028(3)
C10 0.121(5) 0.077(3) 0.055(3) -0.016(3) -0.021(3) -0.008(2)
C11 0.098(4) 0.115(5) 0.059(3) 0.048(4) -0.012(3) -0.003(3)
B1 0.0331(16) 0.0384(18) 0.0445(19) 0.0060(14) -0.0028(14) 0.0001(15)

loop_
_atom_type_symbol
_atom_type_scat_dispersion_real
_atom_type_scat_dispersion_imag
_atom_type_scat_Cromer_Mann_a1
_atom_type_scat_Cromer_Mann_a2
_atom_type_scat_Cromer_Mann_a3
_atom_type_scat_Cromer_Mann_a4
_atom_type_scat_Cromer_Mann_b1
_atom_type_scat_Cromer_Mann_b2
_atom_type_scat_Cromer_Mann_b3
_atom_type_scat_Cromer_Mann_b4
_atom_type_scat_Cromer_Mann_c
_atom_type_scat_source
_atom_type_scat_dispersion_source
B 0.00963 0.00408 2.05450 1.33260 1.09790 0.70680 23.21850 1.02100 60.34980 0.14030 -0.19320 'International Tables Volume C Table 6.1.1.4 (pp. 500-502)' 'Henke, Gullikson and Davis, At. Data and Nucl. Data Tables, 1993, 54, 2'
Br -0.67409 1.33002 17.17890 5.23580 5.63770 3.98510 2.17230 16.57960 0.26090 41.43280 2.95570 'International Tables Volume C Table 6.1.1.4 (pp. 500-502)' 'Henke, Gullikson and Davis, At. Data and Nucl. Data Tables, 1993, 54, 2'
C 0.01920 0.00962 2.31000 1.02000 1.58860 0.86500 20.84390 10.20750 0.56870 51.65120 0.21560 'International Tables Volume C Table 6.1.1.4 (pp. 500-502)' 'Henke, Gullikson and Davis, At. Data and Nucl. Data Tables, 1993, 54, 2'
H 0.00000 0.00000 0.49300 0.32291 0.14019 0.04081 10.51090 26.12570 3.14236 57.79970 0.00304 'International Tables Volume C Table 6.1.1.4 (pp. 500-502)' 'Henke, Gullikson and Davis, At. Data and Nucl. Data Tables, 1993, 54, 2'
N 0.03256 0.01839 12.21260 3.13220 2.01250 1.16630 0.00570 9.89330 28.99750 0.58260 -11.52900 'International Tables Volume C Table 6.1.1.4 (pp. 500-502)' 'Henke, Gullikson and Davis, At. Data and Nucl. Data Tables, 1993, 54, 2'
Si 0.25537 0.32542 6.29150 3.03530 1.98910 1.54100 2.43860 32.33370 0.67850 81.69370 1.14070 'International Tables Volume C Table 6.1.1.4 (pp. 500-502)' 'Henke, Gullikson and Davis, At. Data and Nucl. Data Tables, 1993, 54, 2'

loop_
_geom_angle_atom_site_label_1
_geom_angle_atom_site_label_2
_geom_angle_atom_site_label_3
_geom_angle
_geom_angle_site_symmetry_1
_geom_angle_site_symmetry_3
_geom_angle_publ_flag
C9 Si1 C4 109.34(19) . . ?
C10 Si1 C4 108.4(2) . . ?
C10 Si1 C9 110.0(3) . . ?
C11 Si1 C4 109.4(2) . . ?
C11 Si1 C9 109.9(3) . . ?
C11 Si1 C10 109.8(3) . . ?
C7 N1 C1 109.3(2) . . ?
C8 N1 C1 109.8(2) . . ?
C8 N1 C7 104.8(3) . . ?
B1 N1 C1 112.0(2) . . ?
B1 N1 C7 110.3(2) . . ?
B1 N1 C8 110.3(2) . . ?
C2 C1 N1 120.4(3) . . ?
C6 C1 N1 120.0(3) . . ?
C6 C1 C2 119.5(3) . . ?
H2 C2 C1 120.04(19) . . ?
C3 C2 C1 119.9(3) . . ?
C3 C2 H2 120.0(2) . . ?
H3 C3 C2 118.8(2) . . ?
C4 C3 C2 122.4(3) . . ?
C4 C3 H3 118.8(2) . . ?
C3 C4 Si1 122.9(3) . . ?
C5 C4 Si1 121.2(3) . . ?
C5 C4 C3 115.9(3) . . ?
H5 C5 C4 118.46(19) . . ?
C6 C5 C4 123.1(3) . . ?
C6 C5 H5 118.46(19) . . ?
C5 C6 C1 119.3(3) . . ?
H6 C6 C1 120.37(19) . . ?
H6 C6 C5 120.37(19) . . ?
H7a C7 N1 109.5 . . ?
H7b C7 N1 109.5 . . ?
H7b C7 H7a 109.5 . . ?
H7c C7 N1 109.5 . . ?
H7c C7 H7a 109.5 . . ?
H7c C7 H7b 109.5 . . ?
H8a C8 N1 109.5 . . ?
H8b C8 N1 109.5 . . ?
H8b C8 H8a 109.5 . . ?
H8c C8 N1 109.5 . . ?
H8c C8 H8a 109.5 . . ?
H8c C8 H8b 109.5 . . ?
H9a C9 Si1 109.5 . . ?
H9b C9 Si1 109.5 . . ?
H9b C9 H9a 109.5 . . ?
H9c C9 Si1 109.5 . . ?
H9c C9 H9a 109.5 . . ?
H9c C9 H9b 109.5 . . ?
H10a C10 Si1 109.5 . . ?
H10b C10 Si1 109.5 . . ?
H10b C10 H10a 109.5 . . ?
H10c C10 Si1 109.5 . . ?
H10c C10 H10a 109.5 . . ?
H10c C10 H10b 109.5 . . ?
H11a C11 Si1 109.5 . . ?
H11b C11 Si1 109.5 . . ?
H11b C11 H11a 109.5 . . ?
H11c C11 Si1 109.5 . . ?
H11c C11 H11a 109.5 . . ?
H11c C11 H11b 109.5 . . ?
Br2 B1 Br1 109.66(18) . . ?
Br3 B1 Br1 109.45(17) . . ?
Br3 B1 Br2 108.35(18) . . ?
N1 B1 Br1 109.7(2) . . ?
N1 B1 Br2 110.9(2) . . ?
N1 B1 Br3 108.8(2) . . ?

loop_
_geom_bond_atom_site_label_1
_geom_bond_atom_site_label_2
_geom_bond_distance
_geom_bond_site_symmetry_2
_geom_bond_publ_flag
Br1 B1 1.990(4) . ?
Br2 B1 1.998(4) . ?
Br3 B1 2.019(4) . ?
Si1 C4 1.893(3) . ?
Si1 C9 1.854(5) . ?
Si1 C10 1.853(5) . ?
Si1 C11 1.863(5) . ?
N1 C1 1.508(4) . ?
N1 C7 1.521(4) . ?
N1 C8 1.512(4) . ?
N1 B1 1.629(4) . ?
C1 C2 1.375(5) . ?
C1 C6 1.392(4) . ?
C2 H2 0.9300 . ?
C2 C3 1.392(5) . ?
C3 H3 0.9300 . ?
C3 C4 1.390(5) . ?
C4 C5 1.393(5) . ?
C5 H5 0.9300 . ?
C5 C6 1.382(5) . ?
C6 H6 0.9300 . ?
C7 H7a 0.9600 . ?
C7 H7b 0.9600 . ?
C7 H7c 0.9600 . ?
C8 H8a 0.9600 . ?
C8 H8b 0.9600 . ?
C8 H8c 0.9600 . ?
C9 H9a 0.9600 . ?
C9 H9b 0.9600 . ?
C9 H9c 0.9600 . ?
C10 H10a 0.9600 . ?
C10 H10b 0.9600 . ?
C10 H10c 0.9600 . ?
C11 H11a 0.9600 . ?
C11 H11b 0.9600 . ?
C11 H11c 0.9600 . ?

loop_
_geom_torsion_atom_site_label_1
_geom_torsion_atom_site_label_2
_geom_torsion_atom_site_label_3
_geom_torsion_atom_site_label_4
_geom_torsion
_geom_torsion_site_symmetry_1
_geom_torsion_site_symmetry_2
_geom_torsion_site_symmetry_3
_geom_torsion_site_symmetry_4
_geom_torsion_publ_flag
Br1 B1 N1 C1 -57.0(2) . . . . ?
Br1 B1 N1 C7 65.0(3) . . . . ?
Br1 B1 N1 C8 -179.7(2) . . . . ?
Br2 B1 N1 C1 64.3(2) . . . . ?
Br2 B1 N1 C7 -173.7(2) . . . . ?
Br2 B1 N1 C8 -58.4(3) . . . . ?
Br3 B1 N1 C1 -176.64(19) . . . . ?
Br3 B1 N1 C7 -54.6(3) . . . . ?
Br3 B1 N1 C8 60.6(2) . . . . ?
Si1 C4 C3 C2 -177.9(3) . . . . ?
Si1 C4 C5 C6 177.5(3) . . . . ?
N1 C1 C2 C3 177.2(3) . . . . ?
N1 C1 C6 C5 -177.6(3) . . . . ?
C1 C2 C3 C4 0.3(4) . . . . ?
C1 C6 C5 C4 0.4(4) . . . . ?
C2 C3 C4 C5 0.8(4) . . . . ?
C3 C4 C5 C6 -1.1(4) . . . . ?
